data_7002888
loop_
_publ_author_name
'John, Alex'
'Shaikh, Mobin M.'
'Ghosh, Prasenjit'

_publ_section_title
;
 Palladium complexes of abnormal N-heterocyclic carbenes as
 precatalysts for the much preferred Cu-free and amine-free Sonogashira
 coupling in air in a mixed-aqueous medium
;
_journal_issue 47
_journal_name_full 'Dalton Transactions'
_journal_page_first 10581
_journal_page_last 10591
_journal_paper_doi 10.1039/b913068c
_journal_year 2009
_chemical_formula_sum 'C21 H21 I2 N3 Pd'
_chemical_formula_weight 675.61
_chemical_name_systematic
;
?
;
_space_group_IT_number 14
_symmetry_cell_setting monoclinic
_symmetry_space_group_name_Hall '-P 2yn'
_symmetry_space_group_name_H-M 'P 1 21/n 1'
_atom_sites_solution_hydrogens geom
_atom_sites_solution_primary direct
_atom_sites_solution_secondary difmap
_audit_creation_method SHELXL-97
_cell_angle_alpha 90.00
_cell_angle_beta 96.558(9)
_cell_angle_gamma 90.00
_cell_formula_units_Z 4
_cell_length_a 13.2678(14)
_cell_length_b 9.3838(11)
_cell_length_c 17.6375(19)
_cell_measurement_reflns_used 5453
_cell_measurement_temperature 150(2)
_cell_measurement_theta_max 33.1734
_cell_measurement_theta_min 2.9499
_cell_volume 2181.5(4)
_computing_cell_refinement 'CrysAlis RED, Oxford Diffraction Ltd.,'
_computing_data_collection 'CrysAlis CCD, Oxford Diffraction Ltd.,'
_computing_data_reduction 'CrysAlis RED, Oxford Diffraction Ltd.,'
_computing_molecular_graphics Ortep3
_computing_publication_material Shelx97
_computing_structure_refinement 'SHELXL-97 (Sheldrick, 1997)'
_computing_structure_solution 'SHELXS-97 (Sheldrick, 1997)'
_diffrn_ambient_temperature 150(2)
_diffrn_detector_area_resol_mean 15.9948
_diffrn_measured_fraction_theta_full 0.994
_diffrn_measured_fraction_theta_max 0.994
_diffrn_measurement_device_type 'OXFORD DIFFRACTION XCALIBUR-S'
_diffrn_measurement_method \w/q-scan
_diffrn_radiation_monochromator graphite
_diffrn_radiation_source 'Enhance (Mo) X-ray Source'
_diffrn_radiation_type MoK\a
_diffrn_radiation_wavelength 0.71073
_diffrn_reflns_av_R_equivalents 0.0991
_diffrn_reflns_av_sigmaI/netI 0.0558
_diffrn_reflns_limit_h_max 15
_diffrn_reflns_limit_h_min -15
_diffrn_reflns_limit_k_max 11
_diffrn_reflns_limit_k_min -11
_diffrn_reflns_limit_l_max 20
_diffrn_reflns_limit_l_min -20
_diffrn_reflns_number 16861
_diffrn_reflns_theta_full 25.00
_diffrn_reflns_theta_max 25.00
_diffrn_reflns_theta_min 2.98
_exptl_absorpt_coefficient_mu 3.692
_exptl_absorpt_correction_T_max 0.8369
_exptl_absorpt_correction_T_min 0.6454
_exptl_absorpt_correction_type multi-scan
_exptl_absorpt_process_details
;
CrysAlis RED, Oxford Diffraction Ltd.,
Version 1.171.32.15 (release 10-01-2008 CrysAlis171 .NET)
(compiled Jan 10 2008,16:37:18)
Empirical absorption correction using spherical harmonics,
implemented in SCALE3 ABSPACK scaling algorithm.
;
_exptl_crystal_colour yellow
_exptl_crystal_density_diffrn 2.057
_exptl_crystal_density_method 'not measured'
_exptl_crystal_description block
_exptl_crystal_F_000 1280
_exptl_crystal_size_max 0.13
_exptl_crystal_size_mid 0.09
_exptl_crystal_size_min 0.05
_refine_diff_density_max 3.257
_refine_diff_density_min -1.191
_refine_diff_density_rms 0.229
_refine_ls_extinction_method none
_refine_ls_goodness_of_fit_ref 1.084
_refine_ls_hydrogen_treatment riding
_refine_ls_matrix_type full
_refine_ls_number_parameters 246
_refine_ls_number_reflns 3822
_refine_ls_number_restraints 0
_refine_ls_restrained_S_all 1.084
_refine_ls_R_factor_all 0.0632
_refine_ls_R_factor_gt 0.0549
_refine_ls_shift/su_max 0.000
_refine_ls_shift/su_mean 0.000
_refine_ls_structure_factor_coef Fsqd
_refine_ls_weighting_details 'calc w=1/[\s^2^(Fo^2^)+(0.0705P)^2^+17.2665P] where P=(Fo^2^+2Fc^2^)/3'
_refine_ls_weighting_scheme calc
_refine_ls_wR_factor_gt 0.1364
_refine_ls_wR_factor_ref 0.1414
_reflns_number_gt 3267
_reflns_number_total 3822
_reflns_threshold_expression >2sigma(I)
_cod_data_source_file b913068c.txt
_cod_data_source_block pg219
_cod_depositor_comments
;
The following automatic conversions were performed:
'_symmetry_cell_setting' value 'Monoclinic' changed to 'monoclinic'
according to '/home/saulius/struct/CIF-dictionaries/cif_core.dic'
dictionary named 'cif_core.dic' version 2.4.1 from 2010-06-29.

Automatic conversion script
Id: cif_fix_enum 1527 2010-12-29 10:47:43Z saulius 
;
_cod_original_sg_symbol_H-M 'P 21/n'
_cod_database_code 7002888

loop_
_symmetry_equiv_pos_as_xyz
'x, y, z'
'-x+1/2, y+1/2, -z+1/2'
'-x, -y, -z'
'x-1/2, -y-1/2, z-1/2'

loop_
_atom_site_label
_atom_site_type_symbol
_atom_site_fract_x
_atom_site_fract_y
_atom_site_fract_z
_atom_site_U_iso_or_equiv
_atom_site_adp_type
_atom_site_occupancy
_atom_site_symmetry_multiplicity
_atom_site_calc_flag
_atom_site_refinement_flags
_atom_site_disorder_assembly
_atom_site_disorder_group
Pd1 Pd 0.25680(4) 0.83449(5) 0.41068(3) 0.02294(19) Uani 1 1 d . . .
I1 I 0.07210(4) 0.91530(6) 0.42009(4) 0.0369(2) Uani 1 1 d . . .
I2 I 0.43542(4) 0.73332(6) 0.39435(3) 0.0371(2) Uani 1 1 d . . .
N1 N 0.1493(5) 0.5551(6) 0.4047(4) 0.0248(13) Uani 1 1 d . . .
N2 N 0.1730(5) 0.4581(7) 0.5172(4) 0.0266(14) Uani 1 1 d . . .
N3 N 0.2967(5) 1.0440(7) 0.3802(4) 0.0256(14) Uani 1 1 d . . .
C1 C 0.2158(6) 0.6469(8) 0.4478(4) 0.0258(16) Uani 1 1 d . . .
C2 C 0.1238(6) 0.4415(8) 0.4485(5) 0.0253(16) Uani 1 1 d . . .
C3 C 0.2300(6) 0.5856(8) 0.5187(5) 0.0286(17) Uani 1 1 d . . .
C4 C 0.1095(6) 0.5664(8) 0.3294(4) 0.0270(16) Uani 1 1 d . . .
H4 H 0.1283 0.6437 0.2991 0.032 Uiso 1 1 calc R . .
C5 C 0.0436(6) 0.4671(8) 0.2990(5) 0.0315(18) Uani 1 1 d . . .
H5 H 0.0180 0.4738 0.2466 0.038 Uiso 1 1 calc R . .
C6 C 0.0110(7) 0.3511(8) 0.3435(5) 0.0346(19) Uani 1 1 d . . .
C7 C -0.0644(8) 0.2468(10) 0.3071(6) 0.042(2) Uani 1 1 d . . .
H7A H -0.0755 0.1714 0.3437 0.063 Uiso 1 1 calc R . .
H7B H -0.0386 0.2047 0.2622 0.063 Uiso 1 1 calc R . .
H7C H -0.1286 0.2957 0.2913 0.063 Uiso 1 1 calc R . .
C8 C 0.0534(6) 0.3396(8) 0.4172(5) 0.0287(17) Uani 1 1 d . . .
H8 H 0.0354 0.2623 0.4477 0.034 Uiso 1 1 calc R . .
C9 C 0.1582(6) 0.3650(8) 0.5823(5) 0.0314(18) Uani 1 1 d . . .
H9A H 0.0849 0.3450 0.5822 0.038 Uiso 1 1 calc R . .
H9B H 0.1820 0.4150 0.6305 0.038 Uiso 1 1 calc R . .
C10 C 0.2166(8) 0.2220(9) 0.5789(6) 0.043(2) Uani 1 1 d . . .
H10A H 0.1929 0.1721 0.5314 0.064 Uiso 1 1 calc R . .
H10B H 0.2043 0.1625 0.6225 0.064 Uiso 1 1 calc R . .
H10C H 0.2894 0.2414 0.5806 0.064 Uiso 1 1 calc R . .
C11 C 0.2905(6) 0.6404(8) 0.5869(5) 0.0286(17) Uani 1 1 d . . .
C12 C 0.3522(7) 0.5519(9) 0.6363(5) 0.0349(19) Uani 1 1 d . . .
H12 H 0.3582 0.4536 0.6246 0.042 Uiso 1 1 calc R . .
C13 C 0.4047(7) 0.6069(9) 0.7026(5) 0.039(2) Uani 1 1 d . . .
H13 H 0.4472 0.5459 0.7352 0.047 Uiso 1 1 calc R . .
C14 C 0.3965(7) 0.7454(11) 0.7213(5) 0.042(2) Uani 1 1 d . . .
H14 H 0.4301 0.7805 0.7680 0.051 Uiso 1 1 calc R . .
C15 C 0.3377(8) 0.8378(10) 0.6709(6) 0.044(2) Uani 1 1 d . . .
H15 H 0.3334 0.9362 0.6829 0.052 Uiso 1 1 calc R . .
C16 C 0.2861(7) 0.7852(9) 0.6041(5) 0.036(2) Uani 1 1 d . . .
H16 H 0.2475 0.8479 0.5699 0.043 Uiso 1 1 calc R . .
C17 C 0.3729(7) 1.1115(10) 0.4198(5) 0.038(2) Uani 1 1 d . . .
H17 H 0.4144 1.0603 0.4580 0.046 Uiso 1 1 calc R . .
C18 C 0.3950(8) 1.2537(9) 0.4080(6) 0.044(2) Uani 1 1 d . . .
H18 H 0.4478 1.3000 0.4397 0.053 Uiso 1 1 calc R . .
C19 C 0.3402(7) 1.3259(9) 0.3505(5) 0.040(2) Uani 1 1 d . . .
H19 H 0.3554 1.4226 0.3406 0.047 Uiso 1 1 calc R . .
C20 C 0.2620(6) 1.2567(8) 0.3066(5) 0.0307(18) Uani 1 1 d . . .
H20 H 0.2225 1.3044 0.2659 0.037 Uiso 1 1 calc R . .
C21 C 0.2430(6) 1.1162(8) 0.3235(5) 0.0280(17) Uani 1 1 d . . .
H21 H 0.1892 1.0683 0.2936 0.034 Uiso 1 1 calc R . .

loop_
_atom_site_aniso_label
_atom_site_aniso_U_11
_atom_site_aniso_U_22
_atom_site_aniso_U_33
_atom_site_aniso_U_23
_atom_site_aniso_U_13
_atom_site_aniso_U_12
Pd1 0.0273(3) 0.0118(3) 0.0303(3) 0.0024(2) 0.0052(2) -0.0012(2)
I1 0.0350(3) 0.0213(3) 0.0562(4) 0.0006(2) 0.0124(3) 0.0003(2)
I2 0.0328(3) 0.0298(3) 0.0488(4) 0.0022(2) 0.0051(3) 0.0040(2)
N1 0.031(3) 0.016(3) 0.029(3) -0.002(3) 0.007(3) 0.003(3)
N2 0.033(3) 0.014(3) 0.033(4) 0.004(3) 0.007(3) -0.004(3)
N3 0.031(3) 0.018(3) 0.028(3) 0.002(3) 0.003(3) 0.001(3)
C1 0.029(4) 0.018(4) 0.029(4) -0.002(3) -0.002(3) -0.002(3)
C2 0.024(4) 0.015(3) 0.037(4) 0.002(3) 0.005(3) 0.000(3)
C3 0.032(4) 0.016(4) 0.038(4) -0.002(3) 0.004(4) -0.004(3)
C4 0.036(4) 0.017(4) 0.029(4) 0.000(3) 0.005(3) 0.001(3)
C5 0.038(4) 0.021(4) 0.036(4) -0.005(3) 0.006(4) 0.000(3)
C6 0.039(5) 0.020(4) 0.045(5) -0.011(4) 0.006(4) -0.005(4)
C7 0.049(5) 0.028(4) 0.048(5) -0.004(4) 0.004(4) -0.014(4)
C8 0.036(4) 0.015(4) 0.037(4) -0.003(3) 0.011(4) 0.001(3)
C9 0.034(4) 0.021(4) 0.040(5) 0.009(3) 0.006(4) -0.001(3)
C10 0.059(6) 0.017(4) 0.050(5) 0.008(4) -0.003(5) -0.003(4)
C11 0.030(4) 0.024(4) 0.033(4) 0.002(3) 0.009(3) -0.003(3)
C12 0.042(5) 0.019(4) 0.043(5) 0.006(3) 0.002(4) -0.005(4)
C13 0.042(5) 0.028(4) 0.046(5) 0.005(4) -0.005(4) -0.004(4)
C14 0.040(5) 0.050(6) 0.034(5) 0.003(4) -0.007(4) -0.005(4)
C15 0.054(6) 0.026(5) 0.048(5) -0.007(4) -0.004(5) -0.001(4)
C16 0.047(5) 0.023(4) 0.037(5) -0.001(4) 0.001(4) 0.005(4)
C17 0.039(5) 0.038(5) 0.036(5) 0.008(4) -0.002(4) -0.006(4)
C18 0.050(6) 0.028(4) 0.053(6) -0.004(4) -0.003(5) -0.024(4)
C19 0.048(5) 0.021(4) 0.052(5) 0.009(4) 0.015(4) 0.000(4)
C20 0.037(5) 0.024(4) 0.032(4) 0.004(3) 0.009(4) 0.009(3)
C21 0.031(4) 0.021(4) 0.033(4) 0.003(3) 0.005(3) 0.001(3)

loop_
_atom_type_symbol
_atom_type_description
_atom_type_scat_dispersion_real
_atom_type_scat_dispersion_imag
_atom_type_scat_source
C C 0.0033 0.0016 'International Tables Vol C Tables 4.2.6.8 and 6.1.1.4'
H H 0.0000 0.0000 'International Tables Vol C Tables 4.2.6.8 and 6.1.1.4'
N N 0.0061 0.0033 'International Tables Vol C Tables 4.2.6.8 and 6.1.1.4'
I I -0.4742 1.8119 'International Tables Vol C Tables 4.2.6.8 and 6.1.1.4'
Pd Pd -0.9988 1.0072 'International Tables Vol C Tables 4.2.6.8 and 6.1.1.4'

loop_
_geom_angle_atom_site_label_1
_geom_angle_atom_site_label_2
_geom_angle_atom_site_label_3
_geom_angle
_geom_angle_site_symmetry_1
_geom_angle_site_symmetry_3
_geom_angle_publ_flag
C1 Pd1 N3 174.7(3) . . ?
C1 Pd1 I1 86.6(2) . . ?
N3 Pd1 I1 90.59(18) . . ?
C1 Pd1 I2 90.0(2) . . ?
N3 Pd1 I2 93.05(18) . . ?
I1 Pd1 I2 174.79(3) . . ?
C4 N1 C2 120.6(6) . . ?
C4 N1 C1 128.8(7) . . ?
C2 N1 C1 110.6(6) . . ?
C2 N2 C3 108.9(6) . . ?
C2 N2 C9 123.4(6) . . ?
C3 N2 C9 127.3(7) . . ?
C17 N3 C21 117.4(7) . . ?
C17 N3 Pd1 120.5(5) . . ?
C21 N3 Pd1 121.9(5) . . ?
C3 C1 N1 104.5(7) . . ?
C3 C1 Pd1 131.5(6) . . ?
N1 C1 Pd1 123.4(5) . . ?
N2 C2 N1 107.2(6) . . ?
N2 C2 C8 132.7(7) . . ?
N1 C2 C8 120.0(7) . . ?
C1 C3 N2 108.7(7) . . ?
C1 C3 C11 127.5(7) . . ?
N2 C3 C11 123.7(7) . . ?
C5 C4 N1 119.4(7) . . ?
C5 C4 H4 120.3 . . ?
N1 C4 H4 120.3 . . ?
C4 C5 C6 121.9(8) . . ?
C4 C5 H5 119.0 . . ?
C6 C5 H5 119.0 . . ?
C8 C6 C5 117.7(7) . . ?
C8 C6 C7 122.9(8) . . ?
C5 C6 C7 119.4(8) . . ?
C6 C7 H7A 109.5 . . ?
C6 C7 H7B 109.5 . . ?
H7A C7 H7B 109.5 . . ?
C6 C7 H7C 109.5 . . ?
H7A C7 H7C 109.5 . . ?
H7B C7 H7C 109.5 . . ?
C6 C8 C2 120.3(8) . . ?
C6 C8 H8 119.8 . . ?
C2 C8 H8 119.8 . . ?
N2 C9 C10 111.7(7) . . ?
N2 C9 H9A 109.3 . . ?
C10 C9 H9A 109.3 . . ?
N2 C9 H9B 109.3 . . ?
C10 C9 H9B 109.3 . . ?
H9A C9 H9B 107.9 . . ?
C9 C10 H10A 109.5 . . ?
C9 C10 H10B 109.5 . . ?
H10A C10 H10B 109.5 . . ?
C9 C10 H10C 109.5 . . ?
H10A C10 H10C 109.5 . . ?
H10B C10 H10C 109.5 . . ?
C16 C11 C12 118.6(8) . . ?
C16 C11 C3 119.3(7) . . ?
C12 C11 C3 122.1(7) . . ?
C13 C12 C11 120.3(8) . . ?
C13 C12 H12 119.9 . . ?
C11 C12 H12 119.8 . . ?
C14 C13 C12 121.2(8) . . ?
C14 C13 H13 119.4 . . ?
C12 C13 H13 119.4 . . ?
C13 C14 C15 119.5(9) . . ?
C13 C14 H14 120.3 . . ?
C15 C14 H14 120.3 . . ?
C16 C15 C14 120.0(8) . . ?
C16 C15 H15 120.0 . . ?
C14 C15 H15 120.0 . . ?
C15 C16 C11 120.2(8) . . ?
C15 C16 H16 119.9 . . ?
C11 C16 H16 119.9 . . ?
N3 C17 C18 122.9(8) . . ?
N3 C17 H17 118.5 . . ?
C18 C17 H17 118.5 . . ?
C19 C18 C17 119.2(8) . . ?
C19 C18 H18 120.4 . . ?
C17 C18 H18 120.4 . . ?
C18 C19 C20 119.1(8) . . ?
C18 C19 H19 120.5 . . ?
C20 C19 H19 120.5 . . ?
C21 C20 C19 118.1(8) . . ?
C21 C20 H20 120.9 . . ?
C19 C20 H20 120.9 . . ?
N3 C21 C20 123.2(8) . . ?
N3 C21 H21 118.4 . . ?
C20 C21 H21 118.4 . . ?

loop_
_geom_bond_atom_site_label_1
_geom_bond_atom_site_label_2
_geom_bond_distance
_geom_bond_site_symmetry_2
_geom_bond_publ_flag
Pd1 C1 1.976(8) . ?
Pd1 N3 2.121(6) . ?
Pd1 I1 2.5887(8) . ?
Pd1 I2 2.5993(8) . ?
N1 C4 1.376(10) . ?
N1 C2 1.381(10) . ?
N1 C1 1.395(10) . ?
N2 C2 1.318(10) . ?
N2 C3 1.413(10) . ?
N2 C9 1.474(10) . ?
N3 C17 1.323(11) . ?
N3 C21 1.344(10) . ?
C1 C3 1.370(11) . ?
C2 C8 1.405(11) . ?
C3 C11 1.462(11) . ?
C4 C5 1.346(11) . ?
C4 H4 0.9500 . ?
C5 C6 1.437(12) . ?
C5 H5 0.9500 . ?
C6 C8 1.361(12) . ?
C6 C7 1.492(11) . ?
C7 H7A 0.9800 . ?
C7 H7B 0.9800 . ?
C7 H7C 0.9800 . ?
C8 H8 0.9500 . ?
C9 C10 1.554(12) . ?
C9 H9A 0.9900 . ?
C9 H9B 0.9900 . ?
C10 H10A 0.9800 . ?
C10 H10B 0.9800 . ?
C10 H10C 0.9800 . ?
C11 C16 1.395(11) . ?
C11 C12 1.399(11) . ?
C12 C13 1.390(12) . ?
C12 H12 0.9500 . ?
C13 C14 1.348(14) . ?
C13 H13 0.9500 . ?
C14 C15 1.412(13) . ?
C14 H14 0.9500 . ?
C15 C16 1.384(12) . ?
C15 H15 0.9500 . ?
C16 H16 0.9500 . ?
C17 C18 1.387(12) . ?
C17 H17 0.9500 . ?
C18 C19 1.359(13) . ?
C18 H18 0.9500 . ?
C19 C20 1.384(13) . ?
C19 H19 0.9500 . ?
C20 C21 1.381(11) . ?
C20 H20 0.9500 . ?
C21 H21 0.9500 . ?

loop_
_geom_torsion_atom_site_label_1
_geom_torsion_atom_site_label_2
_geom_torsion_atom_site_label_3
_geom_torsion_atom_site_label_4
_geom_torsion
_geom_torsion_site_symmetry_1
_geom_torsion_site_symmetry_2
_geom_torsion_site_symmetry_3
_geom_torsion_site_symmetry_4
_geom_torsion_publ_flag
C1 Pd1 N3 C17 67(3) . . . . ?
I1 Pd1 N3 C17 124.9(7) . . . . ?
I2 Pd1 N3 C17 -58.8(7) . . . . ?
C1 Pd1 N3 C21 -109(3) . . . . ?
I1 Pd1 N3 C21 -51.2(6) . . . . ?
I2 Pd1 N3 C21 125.1(6) . . . . ?
C4 N1 C1 C3 179.6(7) . . . . ?
C2 N1 C1 C3 0.1(9) . . . . ?
C4 N1 C1 Pd1 7.6(11) . . . . ?
C2 N1 C1 Pd1 -171.8(5) . . . . ?
N3 Pd1 C1 C3 -42(3) . . . . ?
I1 Pd1 C1 C3 -100.4(8) . . . . ?
I2 Pd1 C1 C3 83.6(8) . . . . ?
N3 Pd1 C1 N1 127(3) . . . . ?
I1 Pd1 C1 N1 69.2(6) . . . . ?
I2 Pd1 C1 N1 -106.8(6) . . . . ?
C3 N2 C2 N1 1.0(8) . . . . ?
C9 N2 C2 N1 174.2(7) . . . . ?
C3 N2 C2 C8 -176.1(8) . . . . ?
C9 N2 C2 C8 -2.9(13) . . . . ?
C4 N1 C2 N2 179.7(7) . . . . ?
C1 N1 C2 N2 -0.7(8) . . . . ?
C4 N1 C2 C8 -2.7(11) . . . . ?
C1 N1 C2 C8 176.8(7) . . . . ?
N1 C1 C3 N2 0.5(9) . . . . ?
Pd1 C1 C3 N2 171.6(6) . . . . ?
N1 C1 C3 C11 -177.8(8) . . . . ?
Pd1 C1 C3 C11 -6.8(14) . . . . ?
C2 N2 C3 C1 -1.0(9) . . . . ?
C9 N2 C3 C1 -173.8(7) . . . . ?
C2 N2 C3 C11 177.4(8) . . . . ?
C9 N2 C3 C11 4.6(12) . . . . ?
C2 N1 C4 C5 1.3(11) . . . . ?
C1 N1 C4 C5 -178.1(8) . . . . ?
N1 C4 C5 C6 1.9(12) . . . . ?
C4 C5 C6 C8 -3.7(12) . . . . ?
C4 C5 C6 C7 178.3(8) . . . . ?
C5 C6 C8 C2 2.2(12) . . . . ?
C7 C6 C8 C2 -179.8(8) . . . . ?
N2 C2 C8 C6 177.6(8) . . . . ?
N1 C2 C8 C6 0.9(12) . . . . ?
C2 N2 C9 C10 79.3(9) . . . . ?
C3 N2 C9 C10 -108.9(9) . . . . ?
C1 C3 C11 C16 42.2(13) . . . . ?
N2 C3 C11 C16 -135.9(9) . . . . ?
C1 C3 C11 C12 -138.6(9) . . . . ?
N2 C3 C11 C12 43.3(12) . . . . ?
C16 C11 C12 C13 2.3(13) . . . . ?
C3 C11 C12 C13 -176.8(8) . . . . ?
C11 C12 C13 C14 1.0(15) . . . . ?
C12 C13 C14 C15 -3.2(15) . . . . ?
C13 C14 C15 C16 2.2(16) . . . . ?
C14 C15 C16 C11 1.1(15) . . . . ?
C12 C11 C16 C15 -3.3(14) . . . . ?
C3 C11 C16 C15 175.8(9) . . . . ?
C21 N3 C17 C18 3.9(14) . . . . ?
Pd1 N3 C17 C18 -172.4(8) . . . . ?
N3 C17 C18 C19 -3.9(16) . . . . ?
C17 C18 C19 C20 1.8(15) . . . . ?
C18 C19 C20 C21 0.1(13) . . . . ?
C17 N3 C21 C20 -1.8(12) . . . . ?
Pd1 N3 C21 C20 174.4(6) . . . . ?
C19 C20 C21 N3 -0.1(13) . . . . ?
